data_7715747
loop_
_publ_author_name
'George, Tanner'
'Masuda, Jason D.'

_publ_section_title
;
 Contrasting a series of bidentate amido phosphine oxide, sulfide, or
 selenide ligands and complexes of dimethyl aluminum and indium.
;
_journal_issue 20
_journal_name_full 'Dalton transactions (Cambridge, England : 2003)'
_journal_page_first 8823
_journal_page_last 8834
_journal_paper_doi 10.1039/d4dt00662c
_journal_volume 53
_journal_year 2024
_chemical_formula_moiety 'C29 H37 In N P Se'
_chemical_formula_sum 'C29 H37 In N P Se'
_chemical_formula_weight 624.34
_space_group_crystal_system orthorhombic
_space_group_IT_number 61
_space_group_name_Hall '-P 2ac 2ab'
_space_group_name_H-M_alt 'P b c a'
_atom_sites_solution_hydrogens mixed
_atom_sites_solution_primary dual
_audit_creation_date 2024-01-04
_audit_creation_method
;
Olex2 1.5
(compiled 2023.08.24 svn.re1ec1418 for OlexSys, GUI svn.r6817)
;
_audit_update_record
;
2024-03-04 deposited with the CCDC.	2024-04-16 downloaded from the CCDC.
;
_cell_angle_alpha 90
_cell_angle_beta 90
_cell_angle_gamma 90
_cell_formula_units_Z 8
_cell_length_a 15.6585(2)
_cell_length_b 16.9162(2)
_cell_length_c 21.4668(4)
_cell_measurement_reflns_used 9968
_cell_measurement_temperature 100
_cell_measurement_theta_max 28.27
_cell_measurement_theta_min 2.90
_cell_volume 5686.18(14)
_computing_cell_refinement 'SAINT V8.38A (Bruker, 2018)'
_computing_data_collection 'APEX4 (Bruker AXS Inc., 2021)'
_computing_data_reduction 'SAINT V8.38A (Bruker, 2018)'
_computing_molecular_graphics 'Olex2 1.5 (Dolomanov et al., 2009)'
_computing_publication_material 'Olex2 1.5 (Dolomanov et al., 2009)'
_computing_structure_refinement 'SHELXL 2018/3 (Sheldrick, 2015)'
_computing_structure_solution 'SHELXT 2014/5 (Sheldrick, 2014)'
_diffrn_ambient_temperature 100
_diffrn_detector '100 \\times 140 mm^2^ CMOS sensor'
_diffrn_detector_area_resol_mean 7.3910
_diffrn_detector_type 'Bruker PHOTON III'
_diffrn_measured_fraction_theta_full 0.971
_diffrn_measured_fraction_theta_max 0.978
_diffrn_measurement_device '\k--geometry diffractometer'
_diffrn_measurement_device_type 'Bruker D8 Venture'
_diffrn_measurement_method '\f and \w scans'
_diffrn_radiation_monochromator 'multilayer mirror'
_diffrn_radiation_type MoK\a
_diffrn_radiation_wavelength 0.71073
_diffrn_reflns_av_R_equivalents 0.0198
_diffrn_reflns_av_unetI/netI 0.0118
_diffrn_reflns_Laue_measured_fraction_full 0.971
_diffrn_reflns_Laue_measured_fraction_max 0.978
_diffrn_reflns_limit_h_max 20
_diffrn_reflns_limit_h_min -20
_diffrn_reflns_limit_k_max 22
_diffrn_reflns_limit_k_min -22
_diffrn_reflns_limit_l_max 28
_diffrn_reflns_limit_l_min -28
_diffrn_reflns_number 48155
_diffrn_reflns_point_group_measured_fraction_full 0.971
_diffrn_reflns_point_group_measured_fraction_max 0.978
_diffrn_reflns_theta_full 25.242
_diffrn_reflns_theta_max 28.286
_diffrn_reflns_theta_min 2.588
_diffrn_source 'microfocus sealed tube'
_diffrn_source_current 1.4
_diffrn_source_power 0.07
_diffrn_source_type 'Incoatec I\mS 3.0'
_diffrn_source_voltage 50.0
_diffrn_standards_number 0
_exptl_absorpt_coefficient_mu 2.184
_exptl_absorpt_correction_T_max 0.7457
_exptl_absorpt_correction_T_min 0.6775
_exptl_absorpt_correction_type multi-scan
_exptl_absorpt_process_details
;
SADABS-2016/2 (Bruker,2016/2) was used for absorption correction.
wR2(int) was 0.0444 before and 0.0330 after correction.
The Ratio of minimum to maximum transmission is 0.9085.
The \l/2 correction factor is Not present.
;
_exptl_crystal_density_diffrn 1.459
_exptl_crystal_description spinel
_exptl_crystal_F_000 2528
_exptl_crystal_size_max 0.293
_exptl_crystal_size_mid 0.218
_exptl_crystal_size_min 0.183
_refine_diff_density_max 0.357
_refine_diff_density_min -0.229
_refine_diff_density_rms 0.044
_refine_ls_extinction_method none
_refine_ls_goodness_of_fit_ref 1.019
_refine_ls_hydrogen_treatment mixed
_refine_ls_matrix_type full
_refine_ls_number_parameters 309
_refine_ls_number_reflns 6914
_refine_ls_number_restraints 0
_refine_ls_restrained_S_all 1.019
_refine_ls_R_factor_all 0.0165
_refine_ls_R_factor_gt 0.0150
_refine_ls_shift/su_max 0.003
_refine_ls_shift/su_mean 0.000
_refine_ls_structure_factor_coef Fsqd
_refine_ls_weighting_details 'w=1/[\s^2^(Fo^2^)+(0.0153P)^2^+3.2767P] where P=(Fo^2^+2Fc^2^)/3'
_refine_ls_weighting_scheme calc
_refine_ls_wR_factor_gt 0.0375
_refine_ls_wR_factor_ref 0.0383
_reflns_Friedel_coverage 0.000
_reflns_number_gt 6530
_reflns_number_total 6914
_reflns_threshold_expression 'I > 2\s(I)'
_cod_data_source_file d4dt00662c2.cif
_cod_data_source_block 2019_07_15_jdm_tg_imseinme_0m_a
_cod_depositor_comments 'Adding full bibliography for 7715739--7715750.cif.'
_cod_database_code 7715747
_shelx_shelxl_version_number 2018/3
_shelx_space_group_comment
;
The symmetry employed for this shelxl refinement is uniquely defined
by the following loop, which should always be used as a source of
symmetry information in preference to the above space-group names.
They are only intended as comments.
;
_shelx_estimated_absorpt_t_max 0.691
_shelx_estimated_absorpt_t_min 0.567
_olex2_refinement_description
;
1. Fixed Uiso
 At 1.2 times of:
  All C(H) groups
 At 1.5 times of:
  All C(H,H,H) groups
2.a Ternary CH refined with riding coordinates:
 C10(H10), C13(H13)
2.b Aromatic/amide H refined with riding coordinates:
 C6(H6), C7(H7), C8(H8), C17(H17), C18(H18), C19(H19), C20(H20), C21(H21),
 C23(H23), C24(H24), C25(H25), C26(H26), C27(H27)
2.c Idealised Me refined as rotating group:
 C3(H3A,H3B,H3C), C11(H11A,H11B,H11C), C12(H12A,H12B,H12C), C14(H14A,H14B,
 H14C), C15(H15A,H15B,H15C), C28(H28A,H28B,H28C), C29(H29A,H29B,H29C)
;
_olex2_submission_special_instructions 'No special instructions were received'

loop_
_space_group_symop_operation_xyz
'x, y, z'
'-x+1/2, -y, z+1/2'
'-x, y+1/2, -z+1/2'
'x+1/2, -y+1/2, -z'
'-x, -y, -z'
'x-1/2, y, -z-1/2'
'x, -y-1/2, z-1/2'
'-x-1/2, y-1/2, z'

loop_
_atom_site_label
_atom_site_type_symbol
_atom_site_fract_x
_atom_site_fract_y
_atom_site_fract_z
_atom_site_U_iso_or_equiv
_atom_site_adp_type
_atom_site_occupancy
_atom_site_site_symmetry_order
_atom_site_calc_flag
_atom_site_refinement_flags_posn
_atom_site_refinement_flags_adp
_atom_site_refinement_flags_occupancy
_atom_site_disorder_assembly
_atom_site_disorder_group
In1 In 0.64498(2) 0.20796(2) 0.65853(2) 0.01338(3) Uani 1 1 d . . . . .
Se1 Se 0.61272(2) 0.30104(2) 0.56024(2) 0.01534(3) Uani 1 1 d . . . . .
P1 P 0.47713(2) 0.28511(2) 0.57867(2) 0.01300(6) Uani 1 1 d . . . . .
N1 N 0.57121(6) 0.28485(5) 0.71960(4) 0.01271(17) Uani 1 1 d . . . . .
C1 C 0.44469(7) 0.30046(7) 0.65512(5) 0.0155(2) Uani 1 1 d . . . . .
H1 H 0.3875(12) 0.3157(10) 0.6575(8) 0.027(4) Uiso 1 1 d . . . . .
C2 C 0.49096(7) 0.30926(6) 0.70995(5) 0.0133(2) Uani 1 1 d . . . . .
C3 C 0.44520(7) 0.35097(7) 0.76266(5) 0.0182(2) Uani 1 1 d . . . . .
H3A H 0.471152 0.402977 0.769454 0.027 Uiso 1 1 calc R U . . .
H3B H 0.450022 0.319381 0.800767 0.027 Uiso 1 1 calc R U . . .
H3C H 0.384798 0.357551 0.751886 0.027 Uiso 1 1 calc R U . . .
C4 C 0.61510(7) 0.31008(6) 0.77473(5) 0.0131(2) Uani 1 1 d . . . . .
C5 C 0.65309(7) 0.38566(7) 0.77682(5) 0.0161(2) Uani 1 1 d . . . . .
C6 C 0.69862(8) 0.40686(7) 0.83011(6) 0.0212(2) Uani 1 1 d . . . . .
H6 H 0.724636 0.457533 0.832124 0.025 Uiso 1 1 calc R U . . .
C7 C 0.70678(8) 0.35561(8) 0.88026(6) 0.0221(2) Uani 1 1 d . . . . .
H7 H 0.737532 0.371391 0.916331 0.027 Uiso 1 1 calc R U . . .
C8 C 0.66983(8) 0.28138(8) 0.87738(5) 0.0195(2) Uani 1 1 d . . . . .
H8 H 0.675893 0.246279 0.911637 0.023 Uiso 1 1 calc R U . . .
C9 C 0.62374(7) 0.25709(7) 0.82497(5) 0.0151(2) Uani 1 1 d . . . . .
C10 C 0.64661(8) 0.44368(7) 0.72300(6) 0.0195(2) Uani 1 1 d . . . . .
H10 H 0.607743 0.420401 0.690911 0.023 Uiso 1 1 calc R U . . .
C11 C 0.73413(8) 0.45665(8) 0.69286(6) 0.0245(3) Uani 1 1 d . . . . .
H11A H 0.754600 0.406741 0.675127 0.037 Uiso 1 1 calc R U . . .
H11B H 0.774651 0.475253 0.724411 0.037 Uiso 1 1 calc R U . . .
H11C H 0.729156 0.496261 0.659741 0.037 Uiso 1 1 calc R U . . .
C12 C 0.60889(9) 0.52307(8) 0.74369(8) 0.0313(3) Uani 1 1 d . . . . .
H12A H 0.601617 0.557418 0.707308 0.047 Uiso 1 1 calc R U . . .
H12B H 0.647622 0.548372 0.773495 0.047 Uiso 1 1 calc R U . . .
H12C H 0.553321 0.514183 0.763484 0.047 Uiso 1 1 calc R U . . .
C13 C 0.58391(8) 0.17524(7) 0.82336(5) 0.0176(2) Uani 1 1 d . . . . .
H13 H 0.551781 0.170082 0.783304 0.021 Uiso 1 1 calc R U . . .
C14 C 0.65255(9) 0.11058(8) 0.82465(7) 0.0279(3) Uani 1 1 d . . . . .
H14A H 0.625274 0.058602 0.821418 0.042 Uiso 1 1 calc R U . . .
H14B H 0.684498 0.113827 0.863816 0.042 Uiso 1 1 calc R U . . .
H14C H 0.691720 0.118008 0.789526 0.042 Uiso 1 1 calc R U . . .
C15 C 0.52033(8) 0.16396(8) 0.87676(6) 0.0218(2) Uani 1 1 d . . . . .
H15A H 0.474708 0.203389 0.873347 0.033 Uiso 1 1 calc R U . . .
H15B H 0.549903 0.170478 0.916666 0.033 Uiso 1 1 calc R U . . .
H15C H 0.495651 0.110804 0.874472 0.033 Uiso 1 1 calc R U . . .
C16 C 0.41869(7) 0.35874(7) 0.53452(5) 0.0144(2) Uani 1 1 d . . . . .
C17 C 0.43035(8) 0.43787(7) 0.55117(6) 0.0208(2) Uani 1 1 d . . . . .
H17 H 0.468386 0.451107 0.584032 0.025 Uiso 1 1 calc R U . . .
C18 C 0.38677(8) 0.49703(7) 0.52004(6) 0.0231(2) Uani 1 1 d . . . . .
H18 H 0.395330 0.550763 0.531277 0.028 Uiso 1 1 calc R U . . .
C19 C 0.33049(8) 0.47787(7) 0.47235(6) 0.0206(2) Uani 1 1 d . . . . .
H19 H 0.300603 0.518463 0.450902 0.025 Uiso 1 1 calc R U . . .
C20 C 0.31806(8) 0.39961(7) 0.45619(6) 0.0210(2) Uani 1 1 d . . . . .
H20 H 0.279154 0.386624 0.423809 0.025 Uiso 1 1 calc R U . . .
C21 C 0.36203(7) 0.33969(7) 0.48691(5) 0.0177(2) Uani 1 1 d . . . . .
H21 H 0.353396 0.286044 0.475435 0.021 Uiso 1 1 calc R U . . .
C22 C 0.44253(7) 0.19103(7) 0.54672(5) 0.0161(2) Uani 1 1 d . . . . .
C23 C 0.47986(8) 0.16061(7) 0.49299(6) 0.0210(2) Uani 1 1 d . . . . .
H23 H 0.525688 0.187989 0.473621 0.025 Uiso 1 1 calc R U . . .
C24 C 0.45013(9) 0.09022(8) 0.46768(7) 0.0276(3) Uani 1 1 d . . . . .
H24 H 0.475249 0.069642 0.430805 0.033 Uiso 1 1 calc R U . . .
C25 C 0.38360(9) 0.05004(8) 0.49641(7) 0.0315(3) Uani 1 1 d . . . . .
H25 H 0.363658 0.001607 0.479374 0.038 Uiso 1 1 calc R U . . .
C26 C 0.34626(9) 0.08020(8) 0.54973(7) 0.0300(3) Uani 1 1 d . . . . .
H26 H 0.300577 0.052533 0.569037 0.036 Uiso 1 1 calc R U . . .
C27 C 0.37529(8) 0.15096(7) 0.57525(6) 0.0219(2) Uani 1 1 d . . . . .
H27 H 0.349491 0.171738 0.611798 0.026 Uiso 1 1 calc R U . . .
C28 C 0.77731(8) 0.22507(8) 0.68231(6) 0.0227(2) Uani 1 1 d . . . . .
H28A H 0.805813 0.173613 0.685090 0.034 Uiso 1 1 calc R U . . .
H28B H 0.781314 0.252215 0.722529 0.034 Uiso 1 1 calc R U . . .
H28C H 0.805018 0.257157 0.650117 0.034 Uiso 1 1 calc R U . . .
C29 C 0.57841(9) 0.09685(7) 0.64901(6) 0.0235(2) Uani 1 1 d . . . . .
H29A H 0.518026 0.104218 0.659514 0.035 Uiso 1 1 calc R U . . .
H29B H 0.603699 0.057791 0.677230 0.035 Uiso 1 1 calc R U . . .
H29C H 0.583288 0.078108 0.605959 0.035 Uiso 1 1 calc R U . . .

loop_
_atom_site_aniso_label
_atom_site_aniso_U_11
_atom_site_aniso_U_22
_atom_site_aniso_U_33
_atom_site_aniso_U_23
_atom_site_aniso_U_13
_atom_site_aniso_U_12
In1 0.01242(4) 0.01409(4) 0.01363(4) -0.00165(3) -0.00039(3) 0.00183(3)
Se1 0.01316(6) 0.01905(6) 0.01381(6) 0.00215(4) 0.00052(4) -0.00114(4)
P1 0.01241(12) 0.01468(12) 0.01190(12) 0.00012(10) -0.00157(10) -0.00031(10)
N1 0.0135(4) 0.0137(4) 0.0109(4) -0.0010(3) -0.0013(3) 0.0011(3)
C1 0.0112(5) 0.0208(5) 0.0145(5) 0.0000(4) -0.0002(4) 0.0005(4)
C2 0.0137(5) 0.0131(4) 0.0132(5) 0.0014(4) 0.0015(4) -0.0013(4)
C3 0.0146(5) 0.0239(6) 0.0162(5) -0.0023(4) 0.0023(4) 0.0020(4)
C4 0.0116(5) 0.0164(5) 0.0112(5) -0.0019(4) -0.0004(4) 0.0021(4)
C5 0.0152(5) 0.0172(5) 0.0158(5) -0.0004(4) -0.0014(4) 0.0003(4)
C6 0.0207(6) 0.0222(6) 0.0208(6) -0.0035(4) -0.0034(5) -0.0045(5)
C7 0.0190(6) 0.0317(6) 0.0157(5) -0.0037(5) -0.0046(4) -0.0016(5)
C8 0.0182(5) 0.0276(6) 0.0127(5) 0.0023(4) -0.0019(4) 0.0018(5)
C9 0.0142(5) 0.0189(5) 0.0122(5) -0.0001(4) 0.0007(4) 0.0016(4)
C10 0.0201(6) 0.0166(5) 0.0217(6) 0.0026(4) -0.0058(4) -0.0034(4)
C11 0.0257(6) 0.0268(6) 0.0209(6) 0.0056(5) -0.0002(5) -0.0019(5)
C12 0.0283(7) 0.0198(6) 0.0459(8) 0.0044(6) 0.0009(6) 0.0025(5)
C13 0.0216(6) 0.0174(5) 0.0139(5) 0.0025(4) -0.0004(4) 0.0007(4)
C14 0.0327(7) 0.0213(6) 0.0298(7) 0.0038(5) 0.0072(5) 0.0060(5)
C15 0.0219(6) 0.0238(6) 0.0196(6) 0.0043(5) 0.0015(5) -0.0012(5)
C16 0.0140(5) 0.0168(5) 0.0123(5) 0.0006(4) 0.0000(4) 0.0009(4)
C17 0.0239(6) 0.0188(5) 0.0197(6) -0.0012(4) -0.0075(5) -0.0005(5)
C18 0.0291(7) 0.0164(5) 0.0239(6) -0.0013(4) -0.0051(5) 0.0015(5)
C19 0.0223(6) 0.0212(6) 0.0182(6) 0.0024(4) -0.0013(5) 0.0063(5)
C20 0.0217(6) 0.0246(6) 0.0169(5) -0.0012(4) -0.0067(4) 0.0031(5)
C21 0.0195(5) 0.0182(5) 0.0153(5) -0.0026(4) -0.0028(4) 0.0011(4)
C22 0.0158(5) 0.0148(5) 0.0178(5) 0.0003(4) -0.0036(4) 0.0010(4)
C23 0.0217(6) 0.0194(5) 0.0220(6) -0.0021(4) 0.0013(5) 0.0001(5)
C24 0.0282(7) 0.0237(6) 0.0308(7) -0.0108(5) 0.0011(5) 0.0014(5)
C25 0.0276(7) 0.0220(6) 0.0448(8) -0.0128(6) -0.0007(6) -0.0039(5)
C26 0.0241(6) 0.0247(6) 0.0412(8) -0.0059(6) 0.0041(6) -0.0082(5)
C27 0.0197(6) 0.0215(6) 0.0247(6) -0.0034(5) 0.0017(5) -0.0023(5)
C28 0.0144(5) 0.0273(6) 0.0264(6) -0.0045(5) -0.0029(5) 0.0022(5)
C29 0.0259(6) 0.0165(5) 0.0279(6) -0.0002(5) -0.0030(5) -0.0023(5)

loop_
_atom_type_symbol
_atom_type_description
_atom_type_scat_dispersion_real
_atom_type_scat_dispersion_imag
_atom_type_scat_source
C C 0.0033 0.0016 'International Tables Vol C Tables 4.2.6.8 and 6.1.1.4'
H H 0.0000 0.0000 'International Tables Vol C Tables 4.2.6.8 and 6.1.1.4'
In In -0.7276 1.3100 'International Tables Vol C Tables 4.2.6.8 and 6.1.1.4'
N N 0.0061 0.0033 'International Tables Vol C Tables 4.2.6.8 and 6.1.1.4'
P P 0.1023 0.0942 'International Tables Vol C Tables 4.2.6.8 and 6.1.1.4'
Se Se -0.0929 2.2259 'International Tables Vol C Tables 4.2.6.8 and 6.1.1.4'

loop_
_geom_angle_atom_site_label_1
_geom_angle_atom_site_label_2
_geom_angle_atom_site_label_3
_geom_angle
_geom_angle_site_symmetry_1
_geom_angle_site_symmetry_3
_geom_angle_publ_flag
N1 In1 Se1 91.32(2) . . ?
C28 In1 Se1 106.79(4) . . ?
C28 In1 N1 106.70(4) . . ?
C28 In1 C29 127.16(5) . . ?
C29 In1 Se1 110.23(4) . . ?
C29 In1 N1 108.71(4) . . ?
P1 Se1 In1 88.163(8) . . ?
C1 P1 Se1 116.00(4) . . ?
C1 P1 C16 104.09(5) . . ?
C1 P1 C22 113.62(6) . . ?
C16 P1 Se1 108.19(4) . . ?
C16 P1 C22 104.72(5) . . ?
C22 P1 Se1 109.32(4) . . ?
C2 N1 In1 126.07(7) . . ?
C2 N1 C4 119.07(9) . . ?
C4 N1 In1 114.86(7) . . ?
P1 C1 H1 111.9(10) . . ?
C2 C1 P1 131.56(9) . . ?
C2 C1 H1 115.1(10) . . ?
N1 C2 C1 125.96(10) . . ?
N1 C2 C3 118.18(10) . . ?
C1 C2 C3 115.86(10) . . ?
C2 C3 H3A 109.5 . . ?
C2 C3 H3B 109.5 . . ?
C2 C3 H3C 109.5 . . ?
H3A C3 H3B 109.5 . . ?
H3A C3 H3C 109.5 . . ?
H3B C3 H3C 109.5 . . ?
C5 C4 N1 119.89(10) . . ?
C9 C4 N1 119.25(10) . . ?
C9 C4 C5 120.77(10) . . ?
C4 C5 C10 122.21(10) . . ?
C6 C5 C4 118.34(11) . . ?
C6 C5 C10 119.45(10) . . ?
C5 C6 H6 119.2 . . ?
C7 C6 C5 121.50(11) . . ?
C7 C6 H6 119.2 . . ?
C6 C7 H7 120.2 . . ?
C8 C7 C6 119.56(11) . . ?
C8 C7 H7 120.2 . . ?
C7 C8 H8 119.4 . . ?
C7 C8 C9 121.23(11) . . ?
C9 C8 H8 119.4 . . ?
C4 C9 C13 121.53(10) . . ?
C8 C9 C4 118.59(11) . . ?
C8 C9 C13 119.88(10) . . ?
C5 C10 H10 108.1 . . ?
C5 C10 C11 110.74(10) . . ?
C5 C10 C12 111.80(11) . . ?
C11 C10 H10 108.1 . . ?
C11 C10 C12 109.98(10) . . ?
C12 C10 H10 108.1 . . ?
C10 C11 H11A 109.5 . . ?
C10 C11 H11B 109.5 . . ?
C10 C11 H11C 109.5 . . ?
H11A C11 H11B 109.5 . . ?
H11A C11 H11C 109.5 . . ?
H11B C11 H11C 109.5 . . ?
C10 C12 H12A 109.5 . . ?
C10 C12 H12B 109.5 . . ?
C10 C12 H12C 109.5 . . ?
H12A C12 H12B 109.5 . . ?
H12A C12 H12C 109.5 . . ?
H12B C12 H12C 109.5 . . ?
C9 C13 H13 107.8 . . ?
C9 C13 C14 111.22(10) . . ?
C9 C13 C15 111.32(10) . . ?
C14 C13 H13 107.8 . . ?
C15 C13 H13 107.8 . . ?
C15 C13 C14 110.70(10) . . ?
C13 C14 H14A 109.5 . . ?
C13 C14 H14B 109.5 . . ?
C13 C14 H14C 109.5 . . ?
H14A C14 H14B 109.5 . . ?
H14A C14 H14C 109.5 . . ?
H14B C14 H14C 109.5 . . ?
C13 C15 H15A 109.5 . . ?
C13 C15 H15B 109.5 . . ?
C13 C15 H15C 109.5 . . ?
H15A C15 H15B 109.5 . . ?
H15A C15 H15C 109.5 . . ?
H15B C15 H15C 109.5 . . ?
C17 C16 P1 117.29(8) . . ?
C21 C16 P1 123.14(9) . . ?
C21 C16 C17 119.55(10) . . ?
C16 C17 H17 119.8 . . ?
C18 C17 C16 120.32(11) . . ?
C18 C17 H17 119.8 . . ?
C17 C18 H18 120.0 . . ?
C17 C18 C19 120.02(11) . . ?
C19 C18 H18 120.0 . . ?
C18 C19 H19 120.1 . . ?
C20 C19 C18 119.85(11) . . ?
C20 C19 H19 120.1 . . ?
C19 C20 H20 119.7 . . ?
C19 C20 C21 120.60(11) . . ?
C21 C20 H20 119.7 . . ?
C16 C21 C20 119.66(11) . . ?
C16 C21 H21 120.2 . . ?
C20 C21 H21 120.2 . . ?
C23 C22 P1 120.79(9) . . ?
C23 C22 C27 120.09(11) . . ?
C27 C22 P1 119.06(9) . . ?
C22 C23 H23 120.0 . . ?
C24 C23 C22 120.03(12) . . ?
C24 C23 H23 120.0 . . ?
C23 C24 H24 120.1 . . ?
C25 C24 C23 119.82(12) . . ?
C25 C24 H24 120.1 . . ?
C24 C25 H25 119.9 . . ?
C26 C25 C24 120.28(12) . . ?
C26 C25 H25 119.9 . . ?
C25 C26 H26 119.8 . . ?
C25 C26 C27 120.31(13) . . ?
C27 C26 H26 119.8 . . ?
C22 C27 H27 120.3 . . ?
C26 C27 C22 119.46(12) . . ?
C26 C27 H27 120.3 . . ?
In1 C28 H28A 109.5 . . ?
In1 C28 H28B 109.5 . . ?
In1 C28 H28C 109.5 . . ?
H28A C28 H28B 109.5 . . ?
H28A C28 H28C 109.5 . . ?
H28B C28 H28C 109.5 . . ?
In1 C29 H29A 109.5 . . ?
In1 C29 H29B 109.5 . . ?
In1 C29 H29C 109.5 . . ?
H29A C29 H29B 109.5 . . ?
H29A C29 H29C 109.5 . . ?
H29B C29 H29C 109.5 . . ?

loop_
_geom_bond_atom_site_label_1
_geom_bond_atom_site_label_2
_geom_bond_distance
_geom_bond_site_symmetry_2
_geom_bond_publ_flag
In1 Se1 2.68082(14) . ?
In1 N1 2.1782(9) . ?
In1 C28 2.1535(12) . ?
In1 C29 2.1590(12) . ?
Se1 P1 2.1765(3) . ?
P1 C1 1.7374(12) . ?
P1 C16 1.8132(11) . ?
P1 C22 1.8156(12) . ?
N1 C2 1.3389(14) . ?
N1 C4 1.4335(14) . ?
C1 H1 0.933(18) . ?
C1 C2 1.3901(15) . ?
C2 C3 1.5138(15) . ?
C3 H3A 0.9800 . ?
C3 H3B 0.9800 . ?
C3 H3C 0.9800 . ?
C4 C5 1.4109(15) . ?
C4 C9 1.4090(15) . ?
C5 C6 1.3948(16) . ?
C5 C10 1.5193(16) . ?
C6 H6 0.9500 . ?
C6 C7 1.3883(18) . ?
C7 H7 0.9500 . ?
C7 C8 1.3840(18) . ?
C8 H8 0.9500 . ?
C8 C9 1.3983(16) . ?
C9 C13 1.5189(16) . ?
C10 H10 1.0000 . ?
C10 C11 1.5313(17) . ?
C10 C12 1.5329(18) . ?
C11 H11A 0.9800 . ?
C11 H11B 0.9800 . ?
C11 H11C 0.9800 . ?
C12 H12A 0.9800 . ?
C12 H12B 0.9800 . ?
C12 H12C 0.9800 . ?
C13 H13 1.0000 . ?
C13 C14 1.5336(17) . ?
C13 C15 1.5304(16) . ?
C14 H14A 0.9800 . ?
C14 H14B 0.9800 . ?
C14 H14C 0.9800 . ?
C15 H15A 0.9800 . ?
C15 H15B 0.9800 . ?
C15 H15C 0.9800 . ?
C16 C17 1.3974(16) . ?
C16 C21 1.3912(15) . ?
C17 H17 0.9500 . ?
C17 C18 1.3833(17) . ?
C18 H18 0.9500 . ?
C18 C19 1.3891(17) . ?
C19 H19 0.9500 . ?
C19 C20 1.3823(17) . ?
C20 H20 0.9500 . ?
C20 C21 1.3916(16) . ?
C21 H21 0.9500 . ?
C22 C23 1.3917(17) . ?
C22 C27 1.3939(17) . ?
C23 H23 0.9500 . ?
C23 C24 1.3891(17) . ?
C24 H24 0.9500 . ?
C24 C25 1.388(2) . ?
C25 H25 0.9500 . ?
C25 C26 1.383(2) . ?
C26 H26 0.9500 . ?
C26 C27 1.3926(18) . ?
C27 H27 0.9500 . ?
C28 H28A 0.9800 . ?
C28 H28B 0.9800 . ?
C28 H28C 0.9800 . ?
C29 H29A 0.9800 . ?
C29 H29B 0.9800 . ?
C29 H29C 0.9800 . ?

loop_
_geom_torsion_atom_site_label_1
_geom_torsion_atom_site_label_2
_geom_torsion_atom_site_label_3
_geom_torsion_atom_site_label_4
_geom_torsion
_geom_torsion_site_symmetry_1
_geom_torsion_site_symmetry_2
_geom_torsion_site_symmetry_3
_geom_torsion_site_symmetry_4
_geom_torsion_publ_flag
In1 N1 C2 C1 -10.73(16) . . . . ?
In1 N1 C2 C3 169.75(7) . . . . ?
In1 N1 C4 C5 99.31(10) . . . . ?
In1 N1 C4 C9 -77.20(11) . . . . ?
Se1 P1 C1 C2 -11.69(13) . . . . ?
Se1 P1 C16 C17 -66.06(10) . . . . ?
Se1 P1 C16 C21 115.82(9) . . . . ?
Se1 P1 C22 C23 -32.46(11) . . . . ?
Se1 P1 C22 C27 150.25(9) . . . . ?
P1 C1 C2 N1 -21.43(18) . . . . ?
P1 C1 C2 C3 158.10(9) . . . . ?
P1 C16 C17 C18 -179.04(10) . . . . ?
P1 C16 C21 C20 178.48(9) . . . . ?
P1 C22 C23 C24 -177.24(10) . . . . ?
P1 C22 C27 C26 177.66(10) . . . . ?
N1 C4 C5 C6 -177.10(10) . . . . ?
N1 C4 C5 C10 2.29(16) . . . . ?
N1 C4 C9 C8 177.32(10) . . . . ?
N1 C4 C9 C13 -3.02(16) . . . . ?
C1 P1 C16 C17 57.88(10) . . . . ?
C1 P1 C16 C21 -120.24(10) . . . . ?
C1 P1 C22 C23 -163.79(10) . . . . ?
C1 P1 C22 C27 18.92(12) . . . . ?
C2 N1 C4 C5 -80.81(13) . . . . ?
C2 N1 C4 C9 102.68(12) . . . . ?
C4 N1 C2 C1 169.41(11) . . . . ?
C4 N1 C2 C3 -10.11(14) . . . . ?
C4 C5 C6 C7 -0.13(18) . . . . ?
C4 C5 C10 C11 -112.67(12) . . . . ?
C4 C5 C10 C12 124.31(12) . . . . ?
C4 C9 C13 C14 115.77(12) . . . . ?
C4 C9 C13 C15 -120.27(12) . . . . ?
C5 C4 C9 C8 0.85(16) . . . . ?
C5 C4 C9 C13 -179.50(10) . . . . ?
C5 C6 C7 C8 0.70(19) . . . . ?
C6 C5 C10 C11 66.72(14) . . . . ?
C6 C5 C10 C12 -56.31(15) . . . . ?
C6 C7 C8 C9 -0.49(19) . . . . ?
C7 C8 C9 C4 -0.28(17) . . . . ?
C7 C8 C9 C13 -179.94(11) . . . . ?
C8 C9 C13 C14 -64.58(14) . . . . ?
C8 C9 C13 C15 59.38(14) . . . . ?
C9 C4 C5 C6 -0.65(16) . . . . ?
C9 C4 C5 C10 178.74(11) . . . . ?
C10 C5 C6 C7 -179.54(11) . . . . ?
C16 P1 C1 C2 -130.42(11) . . . . ?
C16 P1 C22 C23 83.28(10) . . . . ?
C16 P1 C22 C27 -94.01(10) . . . . ?
C16 C17 C18 C19 0.6(2) . . . . ?
C17 C16 C21 C20 0.40(18) . . . . ?
C17 C18 C19 C20 0.1(2) . . . . ?
C18 C19 C20 C21 -0.56(19) . . . . ?
C19 C20 C21 C16 0.30(19) . . . . ?
C21 C16 C17 C18 -0.85(18) . . . . ?
C22 P1 C1 C2 116.28(12) . . . . ?
C22 P1 C16 C17 177.42(9) . . . . ?
C22 P1 C16 C21 -0.70(11) . . . . ?
C22 C23 C24 C25 -0.5(2) . . . . ?
C23 C22 C27 C26 0.34(19) . . . . ?
C23 C24 C25 C26 0.7(2) . . . . ?
C24 C25 C26 C27 -0.3(2) . . . . ?
C25 C26 C27 C22 -0.2(2) . . . . ?
C27 C22 C23 C24 0.02(18) . . . . ?
